data_4001393
loop_
_publ_author_name
'Ding, Nan'
'Kanatzidis, Mercouri G.'

_publ_section_title
;
 Permeable Layers with Large Windows in
 [(CH3CH2CH2)2NH2]5In5Sb6S19&#x00B7;1.45 H2O:&#x00A0; High Ion-Exchange
 Capacity, Size Discrimination, and Selectivity for Cs Ions
;
_journal_issue 16
_journal_name_full 'Chemistry of Materials'
_journal_page_first 3867
_journal_paper_doi 10.1021/cm071179g
_journal_volume 19
_journal_year 2007
_chemical_formula_sum 'C30 H82.9 In5 N5 O1.45 S19 Sb6'
_chemical_formula_weight 2450.83
_chemical_name_systematic
; 
 ? 
;
_space_group_IT_number 13
_symmetry_cell_setting monoclinic
_symmetry_space_group_name_Hall '-P 2yc'
_symmetry_space_group_name_H-M 'P 1 2/c 1'
_atom_sites_solution_hydrogens geom
_atom_sites_solution_primary direct
_atom_sites_solution_secondary difmap
_audit_creation_method SHELXL-97
_cell_angle_alpha 90.00
_cell_angle_beta 115.47(3)
_cell_angle_gamma 90.00
_cell_formula_units_Z 2
_cell_length_a 17.638(4)
_cell_length_b 9.4889(19)
_cell_length_c 26.369(5)
_cell_measurement_temperature 100(2)
_cell_volume 3984.3(17)
_computing_structure_refinement 'SHELXL-97 (Sheldrick, 1997)'
_computing_structure_solution 'SHELXS-97 (Sheldrick, 1990)'
_diffrn_ambient_temperature 100(2)
_diffrn_measured_fraction_theta_full 0.957
_diffrn_measured_fraction_theta_max 0.957
_diffrn_measurement_device_type STOE-IPDS
_diffrn_radiation_monochromator graphite
_diffrn_radiation_source 'fine-focus sealed tube'
_diffrn_radiation_type MoK\a
_diffrn_radiation_wavelength 0.71073
_diffrn_reflns_av_R_equivalents 0.0463
_diffrn_reflns_av_sigmaI/netI 0.0380
_diffrn_reflns_limit_h_max 20
_diffrn_reflns_limit_h_min -22
_diffrn_reflns_limit_k_max 12
_diffrn_reflns_limit_k_min -12
_diffrn_reflns_limit_l_max 31
_diffrn_reflns_limit_l_min -32
_diffrn_reflns_number 29779
_diffrn_reflns_theta_full 26.83
_diffrn_reflns_theta_max 26.83
_diffrn_reflns_theta_min 1.71
_exptl_absorpt_coefficient_mu 3.942
_exptl_absorpt_correction_type analytical
_exptl_crystal_colour pale-yellow
_exptl_crystal_density_diffrn 2.041
_exptl_crystal_density_method 'not measured'
_exptl_crystal_description plate
_exptl_crystal_F_000 2324
_exptl_crystal_size_max 0.245
_exptl_crystal_size_mid 0.178
_exptl_crystal_size_min 0.042
_refine_diff_density_max 3.010
_refine_diff_density_min -1.833
_refine_diff_density_rms 0.228
_refine_ls_extinction_coef 0.00029(7)
_refine_ls_extinction_expression Fc^*^=kFc[1+0.001xFc^2^\l^3^/sin(2\q)]^-1/4^
_refine_ls_extinction_method SHELXL
_refine_ls_goodness_of_fit_ref 1.096
_refine_ls_hydrogen_treatment mixed
_refine_ls_matrix_type full
_refine_ls_number_parameters 228
_refine_ls_number_reflns 8185
_refine_ls_number_restraints 0
_refine_ls_restrained_S_all 1.096
_refine_ls_R_factor_all 0.0768
_refine_ls_R_factor_gt 0.0584
_refine_ls_shift/su_max 3.917
_refine_ls_shift/su_mean 0.047
_refine_ls_structure_factor_coef Fsqd
_refine_ls_weighting_details 'calc w=1/[\s^2^(Fo^2^)+(0.0966P)^2^+8.5310P] where P=(Fo^2^+2Fc^2^)/3'
_refine_ls_weighting_scheme calc
_refine_ls_wR_factor_gt 0.1547
_refine_ls_wR_factor_ref 0.1655
_reflns_number_gt 6447
_reflns_number_total 8185
_reflns_threshold_expression >2sigma(I)
_cod_data_source_file cm071179gsi20070501_055653.cif
_cod_data_source_block '[(CH3CH2CH2)2NH2]5_In5_Sb6_S19_(H2O)1.45'
_cod_depositor_comments
;
The following automatic conversions were performed:

'_symmetry_cell_setting' value 'Monoclinic' changed to 'monoclinic'
according to /home/saulius/struct/CIF-dictionaries/cif_core.dic
dictionary named 'cif_core.dic' version 2.4.1 from 2010-06-29.

Automatic conversion script
Id: cif_fix_values 1715 2011-07-08 13:25:40Z adriana 
;
_cod_original_cell_volume 3984.2(14)
_cod_original_sg_symbol_H-M P2/c
_cod_database_code 4001393

loop_
_symmetry_equiv_pos_as_xyz
'x, y, z'
'-x, y, -z+1/2'
'-x, -y, -z'
'x, -y, z-1/2'

loop_
_atom_site_label
_atom_site_type_symbol
_atom_site_fract_x
_atom_site_fract_y
_atom_site_fract_z
_atom_site_U_iso_or_equiv
_atom_site_adp_type
_atom_site_occupancy
_atom_site_symmetry_multiplicity
_atom_site_calc_flag
_atom_site_refinement_flags
Sb1 Sb 0.34537(3) 1.01653(6) 0.13473(3) 0.03798(17) Uani 1 1 d .
Sb2 Sb 0.13414(3) 1.02957(7) 0.02565(3) 0.04446(19) Uani 1 1 d .
Sb3 Sb 0.20597(3) 1.01186(7) 0.24986(3) 0.04003(18) Uani 1 1 d .
In1 In 0.43047(3) 0.97830(6) 0.28749(3) 0.03330(17) Uani 1 1 d .
In2 In 0.02458(3) 1.04491(8) 0.11539(3) 0.0474(2) Uani 1 1 d .
In3 In 0.0000 1.05023(12) 0.2500 0.0537(3) Uani 1 2 d S
S1 S 0.32019(11) 0.8515(3) 0.30180(10) 0.0419(5) Uani 1 1 d .
S2 S 0.15517(13) 0.9051(3) 0.15681(10) 0.0486(6) Uani 1 1 d .
S3 S 0.03515(13) 1.1820(3) 0.03948(12) 0.0527(7) Uani 1 1 d .
S4 S 0.35728(12) 1.1578(2) 0.21451(10) 0.0392(5) Uani 1 1 d .
S5 S 0.52932(12) 1.0918(3) 0.37380(10) 0.0504(6) Uani 1 1 d .
S6 S 0.5000 0.8175(3) 0.2500 0.0407(7) Uani 1 2 d S
S7 S 0.25806(12) 1.1843(3) 0.06324(11) 0.0503(6) Uani 1 1 d .
S8 S 0.09933(14) 1.1077(3) -0.06901(11) 0.0596(8) Uani 1 1 d .
S9 S 0.12089(13) 0.8886(3) 0.28715(13) 0.0585(7) Uani 1 1 d .
S10 S 0.01389(17) 1.2073(3) 0.18196(14) 0.0622(7) Uani 1 1 d .
N1 N 0.5000 0.415(4) 0.2500 0.23(2) Uiso 1.25(12) 2 d SP
C11 C 0.4947(12) 0.4651(19) 0.2959(8) 0.067(8) Uiso 0.73(6) 1 d P
H11A H 0.4561 0.5441 0.2838 0.080 Uiso 0.7(2) 1 calc PR
H11B H 0.4676 0.3923 0.3081 0.080 Uiso 0.9(2) 1 calc PR
C12 C 0.556(2) 0.505(3) 0.3382(15) 0.172(11) Uiso 1 1 d .
H12A H 0.5818 0.5855 0.3291 0.206 Uiso 1 1 calc R
H12B H 0.5978 0.4297 0.3515 0.206 Uiso 1 1 calc R
C13 C 0.529(3) 0.544(4) 0.384(2) 0.27(2) Uiso 1 1 d .
H13A H 0.4691 0.5428 0.3691 0.405 Uiso 1 1 calc R
H13B H 0.5495 0.6368 0.3981 0.405 Uiso 1 1 calc R
H13C H 0.5523 0.4775 0.4145 0.405 Uiso 1 1 calc R
N2 N 0.2730(10) 0.9499(15) 0.4161(7) 0.100(4) Uiso 1 1 d .
H2A H 0.2310 0.9282 0.4255 0.120 Uiso 1 1 calc R
H2B H 0.2579 0.9211 0.3806 0.120 Uiso 1 1 calc R
C21 C 0.3457(12) 0.8775(18) 0.4518(8) 0.102(5) Uiso 1 1 d .
H21A H 0.3623 0.9081 0.4903 0.122 Uiso 1 1 calc R
H21B H 0.3910 0.8995 0.4416 0.122 Uiso 1 1 calc R
C22 C 0.3315(13) 0.728(2) 0.4480(9) 0.121(6) Uiso 1 1 d .
H22A H 0.3085 0.6989 0.4090 0.145 Uiso 1 1 calc R
H22B H 0.2907 0.7046 0.4624 0.145 Uiso 1 1 calc R
C23 C 0.416(2) 0.644(4) 0.4828(16) 0.236(17) Uiso 1 1 d .
H23A H 0.4631 0.6994 0.4854 0.354 Uiso 1 1 calc R
H23B H 0.4153 0.5565 0.4642 0.354 Uiso 1 1 calc R
H23C H 0.4210 0.6247 0.5199 0.354 Uiso 1 1 calc R
C24 C 0.285(2) 1.108(4) 0.4191(16) 0.208(14) Uiso 1 1 d .
H24A H 0.3256 1.1266 0.4041 0.249 Uiso 1 1 calc R
H24B H 0.2322 1.1470 0.3920 0.249 Uiso 1 1 calc R
C25 C 0.309(3) 1.191(5) 0.465(2) 0.28(2) Uiso 1 1 d .
N3 N -0.1033(13) 1.422(2) -0.1171(9) 0.044(8) Uiso 0.36(3) 1 d P
H3A H -0.1351 1.4843 -0.1433 0.052 Uiso 1.0(2) 1 calc R
H3B H -0.1175 1.3345 -0.1313 0.052 Uiso 0.6(2) 1 calc PR
C31 C -0.004(2) 1.451(4) -0.0996(14) 0.126(15) Uiso 0.79(8) 1 d P
H31A H 0.0116 1.5478 -0.0883 0.151 Uiso 0.5(4) 1 calc PR
H31B H 0.0319 1.3882 -0.0698 0.151 Uiso 0.3(4) 1 calc PR
C32 C 0.093(2) 1.456(3) -0.1395(17) 0.072(13) Uiso 0.45(6) 1 d P
H32A H 0.1031 1.5535 -0.1299 0.109 Uiso 0.2(3) 1 calc PR
H32B H 0.1044 1.4366 -0.1715 0.109 Uiso 1.0(3) 1 calc R
H32C H 0.1299 1.3992 -0.1083 0.109 Uiso 0.9(3) 1 calc PR
C33 C -0.0006(19) 1.418(3) -0.1542(13) 0.167(10) Uiso 1 1 d .
H33A H -0.0393 1.4765 -0.1845 0.201 Uiso 1 1 calc R
H33B H -0.0126 1.3196 -0.1643 0.201 Uiso 1 1 calc R
C34 C -0.1177(19) 1.438(3) -0.0635(13) 0.065(11) Uiso 0.44(5) 1 d P
C35 C -0.200(3) 1.423(4) -0.0831(17) 0.227(17) Uiso 1 1 d .
H35A H -0.2209 1.3345 -0.1027 0.272 Uiso 1 1 calc R
H35B H -0.2317 1.5016 -0.1060 0.272 Uiso 1 1 calc R
C36 C -0.195(3) 1.424(5) -0.017(2) 0.32(3) Uiso 1 1 d .
H36A H -0.1756 1.3343 0.0000 0.483 Uiso 1 1 calc R
H36B H -0.2497 1.4429 -0.0194 0.483 Uiso 1 1 calc R
H36C H -0.1567 1.4964 0.0043 0.483 Uiso 1 1 calc R
O1 O 0.1919(11) 1.3768(19) 0.1944(8) 0.114(8) Uiso 0.73(4) 1 d P

loop_
_atom_site_aniso_label
_atom_site_aniso_U_11
_atom_site_aniso_U_22
_atom_site_aniso_U_33
_atom_site_aniso_U_23
_atom_site_aniso_U_13
_atom_site_aniso_U_12
Sb1 0.0154(2) 0.0573(4) 0.0322(3) 0.0015(2) 0.0016(2) 0.0013(2)
Sb2 0.0139(2) 0.0648(4) 0.0421(4) 0.0107(3) 0.0002(2) 0.0006(2)
Sb3 0.0157(2) 0.0599(4) 0.0414(4) -0.0024(3) 0.0094(2) -0.0029(2)
In1 0.0121(2) 0.0517(3) 0.0307(3) -0.0010(2) 0.0041(2) -0.00161(19)
In2 0.0160(3) 0.0679(4) 0.0473(4) 0.0038(3) 0.0032(3) 0.0002(2)
In3 0.0219(4) 0.0756(7) 0.0676(7) 0.000 0.0231(4) 0.000
S1 0.0179(8) 0.0655(14) 0.0382(12) 0.0061(10) 0.0082(8) -0.0036(8)
S2 0.0236(9) 0.0690(15) 0.0393(13) -0.0050(11) 0.0004(9) 0.0039(9)
S3 0.0219(9) 0.0635(15) 0.0650(17) 0.0159(12) 0.0112(10) 0.0063(9)
S4 0.0277(9) 0.0478(12) 0.0393(12) 0.0008(9) 0.0117(8) 0.0013(8)
S5 0.0196(9) 0.0881(18) 0.0378(13) -0.0173(12) 0.0069(8) -0.0065(10)
S6 0.0343(14) 0.0448(16) 0.0502(19) 0.000 0.0249(14) 0.000
S7 0.0161(8) 0.0725(15) 0.0472(14) 0.0146(11) -0.0007(8) -0.0022(9)
S8 0.0236(10) 0.093(2) 0.0436(14) 0.0165(13) -0.0029(9) -0.0136(11)
S9 0.0228(10) 0.0806(18) 0.0739(19) 0.0172(14) 0.0225(11) 0.0006(10)
S10 0.0523(15) 0.0664(16) 0.076(2) 0.0085(14) 0.0347(14) 0.0132(12)

loop_
_atom_type_symbol
_atom_type_description
_atom_type_scat_dispersion_real
_atom_type_scat_dispersion_imag
_atom_type_scat_source
C C 0.0033 0.0016 'International Tables Vol C Tables 4.2.6.8 and 6.1.1.4'
H H 0.0000 0.0000 'International Tables Vol C Tables 4.2.6.8 and 6.1.1.4'
O O 0.0106 0.0060 'International Tables Vol C Tables 4.2.6.8 and 6.1.1.4'
N N 0.0061 0.0033 'International Tables Vol C Tables 4.2.6.8 and 6.1.1.4'
S S 0.1246 0.1234 'International Tables Vol C Tables 4.2.6.8 and 6.1.1.4'
In In -0.7276 1.3100 'International Tables Vol C Tables 4.2.6.8 and 6.1.1.4'
Sb Sb -0.5866 1.5461 'International Tables Vol C Tables 4.2.6.8 and 6.1.1.4'

loop_
_geom_angle_atom_site_label_1
_geom_angle_atom_site_label_2
_geom_angle_atom_site_label_3
_geom_angle
_geom_angle_site_symmetry_1
_geom_angle_site_symmetry_3
S5 Sb1 S4 100.10(9) 2_655 .
S5 Sb1 S7 91.94(8) 2_655 .
S4 Sb1 S7 95.73(9) . .
S3 Sb2 S8 95.36(11) . .
S3 Sb2 S7 99.01(9) . .
S8 Sb2 S7 91.15(9) . .
S9 Sb3 S1 88.68(8) . .
S9 Sb3 S2 100.62(11) . .
S1 Sb3 S2 99.44(9) . .
S6 In1 S5 112.00(7) . .
S6 In1 S1 109.19(9) . .
S5 In1 S1 111.64(9) . .
S6 In1 S4 107.63(7) . .
S5 In1 S4 110.21(9) . .
S1 In1 S4 105.92(8) . .
S10 In2 S3 108.20(11) . .
S10 In2 S8 114.07(11) . 3_575
S3 In2 S8 105.56(9) . 3_575
S10 In2 S2 111.89(10) . .
S3 In2 S2 105.14(9) . .
S8 In2 S2 111.32(10) 3_575 .
S10 In3 S10 104.14(16) 2 .
S10 In3 S9 109.36(9) 2 2
S10 In3 S9 115.74(11) . 2
S10 In3 S9 115.74(11) 2 .
S10 In3 S9 109.36(9) . .
S9 In3 S9 102.95(14) 2 .
Sb3 S1 In1 97.27(9) . .
Sb3 S2 In2 95.22(10) . .
Sb2 S3 In2 96.83(9) . .
Sb1 S4 In1 96.64(8) . .
Sb1 S5 In1 95.61(9) 2_655 .
In1 S6 In1 101.78(12) . 2_655
Sb1 S7 Sb2 94.47(9) . .
Sb2 S8 In2 96.29(10) . 3_575
Sb3 S9 In3 96.88(10) . .
In2 S10 In3 102.18(12) . .
C11 N1 C11 139(4) . 2_655
C12 C11 N1 123(2) . .
C11 C12 C13 110(4) . .
C21 N2 C24 112.6(18) . .
N2 C21 C22 110.8(17) . .
C21 C22 C23 111(2) . .
C25 C24 N2 127(4) . .
C34 N3 C31 108(2) . .
C33 C31 N3 100(2) . .
C31 C33 C32 101(3) . .
C35 C34 N3 103(3) . .
C34 C35 C36 92(3) . .

loop_
_geom_bond_atom_site_label_1
_geom_bond_atom_site_label_2
_geom_bond_distance
_geom_bond_site_symmetry_2
Sb1 S5 2.423(2) 2_655
Sb1 S4 2.426(2) .
Sb1 S7 2.442(2) .
Sb2 S3 2.413(3) .
Sb2 S8 2.416(3) .
Sb2 S7 2.460(2) .
Sb3 S9 2.420(3) .
Sb3 S1 2.424(2) .
Sb3 S2 2.441(3) .
In1 S6 2.419(2) .
In1 S5 2.442(2) .
In1 S1 2.451(2) .
In1 S4 2.476(2) .
In2 S10 2.403(3) .
In2 S3 2.461(3) .
In2 S8 2.464(3) 3_575
In2 S2 2.469(2) .
In3 S10 2.425(3) 2
In3 S10 2.425(3) .
In3 S9 2.462(3) 2
In3 S9 2.462(3) .
S5 Sb1 2.423(2) 2_655
S6 In1 2.419(2) 2_655
S8 In2 2.464(3) 3_575
N1 C11 1.34(2) .
N1 C11 1.34(2) 2_655
C11 C12 1.23(4) .
C12 C13 1.53(6) .
N2 C21 1.40(2) .
N2 C24 1.52(4) .
C21 C22 1.44(2) .
C22 C23 1.59(4) .
C24 C25 1.35(5) .
N3 C34 1.55(4) .
N3 C31 1.63(4) .
C31 C33 1.50(4) .
C32 C33 1.57(4) .
C34 C35 1.33(5) .
C35 C36 1.69(6) .
